data_4332226
loop_
_publ_author_name
'Muktha, B.'
'Guru Row, T. N.'

_publ_section_title
;
 Synthesis and Crystal Chemistry of Two New Fluorite-Related Bismuth
 Phosphates, Bi4.25(PO4)2O3.375and Bi5(PO4)2O4.5, in the Series
 Bi4+x(PO4)2O3+3x/2(0.175 &#x2264;x&#x2264; 1)
;
_journal_issue 12
_journal_name_full 'Inorganic Chemistry'
_journal_page_first 4706
_journal_page_last 4711
_journal_paper_doi 10.1021/ic0601337
_journal_volume 45
_journal_year 2006
_chemical_compound_source 'see text'
_chemical_formula_moiety 'Bi17 O45.5 P8'
_chemical_formula_sum 'Bi17 O45.5 P8'
_chemical_formula_weight 4555.10
_chemical_name_systematic
;

 ?

;
_space_group_IT_number 2
_symmetry_cell_setting triclinic
_symmetry_space_group_name_Hall '-P 1'
_symmetry_space_group_name_H-M 'P -1'
_atom_sites_solution_hydrogens ' ?               '
_atom_sites_solution_primary direct
_atom_sites_solution_secondary difmap
_cell_angle_alpha 77.604(4)
_cell_angle_beta 84.556(4)
_cell_angle_gamma 70.152(4)
_cell_formula_units_Z 1
_cell_length_a 7.0479(16)
_cell_length_b 9.863(2)
_cell_length_c 15.365(4)
_cell_measurement_temperature 298(2)
_cell_volume 980.9(4)
_computing_publication_material 'PLATON (Spek, 1990)'
_diffrn_ambient_temperature 298(2)
_diffrn_measured_fraction_theta_full 26.37
_diffrn_measured_fraction_theta_max 0.979
_diffrn_measurement_device_type 'Bruker SMART CCD area detector'
_diffrn_measurement_method '\w scan'
_diffrn_radiation_monochromator graphite
_diffrn_radiation_source 'fine-focus sealed tube'
_diffrn_radiation_type MoKa
_diffrn_radiation_wavelength 0.71073
_diffrn_reflns_av_R_equivalents 0.0398
_diffrn_reflns_av_sigmaI/netI 0.0628
_diffrn_reflns_limit_h_max 8
_diffrn_reflns_limit_h_min -8
_diffrn_reflns_limit_k_max 12
_diffrn_reflns_limit_k_min -12
_diffrn_reflns_limit_l_max 19
_diffrn_reflns_limit_l_min -19
_diffrn_reflns_number 7672
_diffrn_reflns_reduction_process
;

 ?

;
_diffrn_reflns_theta_full 26.37
_diffrn_reflns_theta_max 26.37
_diffrn_reflns_theta_min 2.24
_exptl_absorpt_coefficient_mu 76.931
_exptl_absorpt_correction_T_max 0.25
_exptl_absorpt_correction_T_min 0.062
_exptl_absorpt_correction_type numerical
_exptl_absorpt_process_details
;

Interpolation using  Int.Tab. Vol. C (1992) p. 523,Tab. 6.3.3.3

for values of muR in the range 0-2.5, and Int.Tab. Vol.II (1959)

p.302; Table 5.3.6 B for muR in the range 2.6-10.0.

The interpolation procedure of C.W.Dwiggins Jr (Acta Cryst.(1975)

A31,146-148) is used with some modification.

;
_exptl_crystal_colour colorless
_exptl_crystal_density_diffrn 7.711
_exptl_crystal_density_method 'Not Measured'
_exptl_crystal_description cylindrical
_exptl_crystal_F_000 1895
_exptl_crystal_size_max 0.035
_exptl_crystal_size_mid 0.021
_exptl_crystal_size_min 0.018
_exptl_crystal_size_rad 0.08
_refine_diff_density_max 3.35
_refine_diff_density_min -3.1
_refine_ls_goodness_of_fit_ref 1.32
_refine_ls_matrix_type full
_refine_ls_number_parameters 322
_refine_ls_number_reflns 3938
_refine_ls_number_restraints 0
_refine_ls_restrained_S_all 1.32
_refine_ls_R_factor_all 0.052
_refine_ls_R_factor_gt 0.052
_refine_ls_shift/su_max 0.001
_refine_ls_shift/su_mean 0.0005
_refine_ls_structure_factor_coef Fsqd
_refine_ls_weighting_details 'calc w=1/[\s^2^(Fo^2^)+(0.1534P)^2^+0.0248P] where P=(Fo^2^+2Fc^2^)/3'
_refine_ls_weighting_scheme calc
_refine_ls_wR_factor_gt 0.103
_refine_ls_wR_factor_ref 0.103
_reflns_number_gt 3142
_reflns_number_total 3938
_cod_data_source_file ic0601337sup2.cif
_cod_data_source_block b4p2_m
_cod_depositor_comments
;
The following automatic conversions were performed:

'_symmetry_cell_setting' value 'Triclinic' changed to 'triclinic'
according to /home/saulius/struct/CIF-dictionaries/cif_core.dic
dictionary named 'cif_core.dic' version 2.4.2 from 2011-04-26.

Automatic conversion script
Id: cif_fix_values 1891 2012-01-12 08:04:46Z andrius 
;
_cod_database_code 4332226

loop_
_symmetry_equiv_pos_as_xyz
x,y,z
-x,-y,-z

loop_
_atom_site_label
_atom_site_type_symbol
_atom_site_fract_x
_atom_site_fract_y
_atom_site_fract_z
_atom_site_U_iso_or_equiv
_atom_site_adp_type
_atom_site_occupancy
_atom_site_symmetry_multiplicity
_atom_site_calc_flag
_atom_site_refinement_flags
Bi1 Bi 0.3832(2) 0.81904(15) 0.08546(7) 0.0341(4) Uani 1 1 d .
Bi2 Bi -0.29212(19) 1.55292(14) -0.05030(7) 0.0279(3) Uani 1 1 d .
Bi3 Bi 0.6685(2) 0.44849(14) 0.20489(8) 0.0293(3) Uani 1 1 d .
Bi4 Bi 0.5230(2) 0.93506(15) 0.62249(8) 0.0346(4) Uani 1 1 d .
Bi5 Bi 1.0668(2) 0.08646(15) 0.22839(9) 0.0370(4) Uani 1 1 d .
Bi6 Bi 0.3441(3) 0.73209(17) 0.34675(9) 0.0476(5) Uani 1 1 d .
Bi7 Bi 0.8184(2) 0.69077(17) 0.47096(10) 0.0427(4) Uani 1 1 d .
Bi8 Bi 0.8385(3) 0.7693(2) 0.22670(12) 0.0709(7) Uani 1 1 d .
Bi9 Bi 0.0000 0.0000 0.5000 0.1000(14) Uani 1 2 d S
P1 P 0.1608(13) 0.4472(11) 0.2864(5) 0.031(2) Uani 1 1 d .
P2 P 0.4410(13) 0.9016(10) 0.8486(5) 0.0293(19) Uani 1 1 d .
P3 P 0.3092(14) 0.6717(12) 0.5709(6) 0.037(2) Uani 1 1 d .
P4 P 0.0429(13) 0.2384(10) 0.0079(5) 0.0284(19) Uani 1 1 d .
O1 O 0.201(4) 0.869(2) 0.2140(13) 0.028(5) Uani 1 1 d .
O2 O 0.081(4) 0.638(3) 0.9415(15) 0.036(6) Uani 1 1 d .
O3 O 0.428(4) 0.323(2) 0.7955(13) 0.025(5) Uani 1 1 d .
O4 O 0.309(4) 0.091(2) 0.5042(13) 0.030(5) Uani 1 1 d .
O5 O 0.352(4) 0.204(3) 0.6562(14) 0.042(6) Uani 1 1 d .
O6 O 0.081(4) 0.760(3) 0.0698(14) 0.035(6) Uani 1 1 d .
O7 O 0.242(4) 0.973(3) 0.3672(14) 0.038(6) Uani 1 1 d .
O8 O 0.092(4) 0.582(3) 0.3333(17) 0.049(7) Uani 1 1 d .
O9 O 0.510(3) 0.561(2) 0.0700(13) 0.024(4) Uani 1 1 d .
O10 O 0.357(4) 0.140(3) 0.2063(14) 0.042(6) Uani 1 1 d .
O11 O 0.237(4) 0.278(2) 0.9718(14) 0.033(5) Uani 1 1 d .
O12 O -0.009(4) 0.470(4) 0.2239(17) 0.058(8) Uani 1 1 d .
O13 O 0.345(4) 0.455(3) 0.2253(17) 0.048(7) Uani 1 1 d .
O14 O -0.006(9) 0.838(6) 0.377(6) 0.20(4) Uani 1 1 d .
O15 O 0.090(4) 0.096(3) 0.0754(13) 0.047(7) Uani 1 1 d .
O16 O 0.420(4) 0.029(3) 0.8926(17) 0.043(6) Uani 1 1 d .
O17 O 0.208(5) 0.301(3) 0.3584(15) 0.058(8) Uani 1 1 d .
O18 O 0.202(6) 0.806(3) 0.615(2) 0.056(12) Uani 0.75 1 d P
O19 O 0.159(6) 0.679(7) 0.508(2) 0.13(2) Uani 1 1 d .
O20 O 0.375(7) 0.533(4) 0.6438(18) 0.094(15) Uani 1 1 d .
O21 O 0.427(3) 0.767(2) 0.9135(13) 0.029(5) Uani 1 1 d .
O22 O 0.263(4) 0.954(3) 0.7805(13) 0.039(6) Uani 1 1 d .
O23 O 0.480(4) 0.694(4) 0.5088(19) 0.069(10) Uani 1 1 d .

loop_
_atom_site_aniso_label
_atom_site_aniso_U_11
_atom_site_aniso_U_22
_atom_site_aniso_U_33
_atom_site_aniso_U_23
_atom_site_aniso_U_13
_atom_site_aniso_U_12
Bi1 0.0368(8) 0.0412(8) 0.0332(6) -0.0087(5) -0.0002(5) -0.0233(6)
Bi2 0.0180(7) 0.0342(7) 0.0351(6) -0.0092(5) 0.0028(5) -0.0124(5)
Bi3 0.0225(7) 0.0310(7) 0.0369(6) -0.0076(5) 0.0006(5) -0.0117(5)
Bi4 0.0343(8) 0.0464(8) 0.0326(6) -0.0075(5) 0.0014(5) -0.0259(7)
Bi5 0.0216(7) 0.0356(8) 0.0571(8) -0.0192(6) 0.0020(6) -0.0083(6)
Bi6 0.0696(12) 0.0408(8) 0.0398(7) -0.0026(6) -0.0110(7) -0.0279(8)
Bi7 0.0255(8) 0.0430(8) 0.0610(8) -0.0224(6) -0.0102(6) -0.0033(6)
Bi8 0.0396(10) 0.0565(11) 0.0784(11) 0.0151(9) 0.0284(8) 0.0079(8)
Bi9 0.0260(13) 0.0594(17) 0.174(3) 0.051(2) -0.0068(17) -0.0064(12)
P1 0.010(4) 0.045(5) 0.038(4) -0.008(4) 0.006(3) -0.011(4)
P2 0.022(5) 0.040(5) 0.033(4) -0.012(3) 0.006(3) -0.017(4)
P3 0.023(5) 0.058(6) 0.035(4) 0.003(4) 0.000(4) -0.027(5)
P4 0.016(4) 0.038(5) 0.030(4) -0.017(3) 0.003(3) -0.001(4)
O1 0.031(13) 0.024(11) 0.036(10) -0.020(8) 0.001(9) -0.009(10)
O2 0.031(14) 0.037(13) 0.054(13) -0.012(10) 0.001(11) -0.029(12)
O3 0.033(13) 0.013(10) 0.041(10) -0.024(8) 0.001(9) -0.011(9)
O4 0.033(14) 0.038(13) 0.031(10) -0.020(9) 0.003(9) -0.022(11)
O5 0.043(17) 0.054(16) 0.036(11) -0.009(11) 0.012(11) -0.030(14)
O6 0.023(13) 0.050(15) 0.044(12) -0.015(11) -0.001(10) -0.021(12)
O7 0.024(13) 0.045(14) 0.040(11) -0.012(10) 0.006(10) -0.004(11)
O8 0.045(18) 0.033(14) 0.061(15) -0.003(12) -0.012(13) -0.005(13)
O9 0.009(10) 0.030(11) 0.039(10) -0.024(8) 0.016(8) -0.008(9)
O10 0.025(14) 0.063(17) 0.040(11) -0.003(11) 0.015(10) -0.026(13)
O11 0.028(13) 0.034(12) 0.040(11) -0.010(9) 0.007(10) -0.015(11)
O12 0.025(15) 0.11(3) 0.054(14) -0.022(15) -0.009(12) -0.039(17)
O13 0.013(13) 0.074(19) 0.061(14) -0.006(13) 0.012(11) -0.027(13)
O14 0.08(4) 0.09(4) 0.43(10) -0.05(5) 0.09(5) -0.05(3)
O15 0.039(16) 0.09(2) 0.023(10) -0.020(11) 0.012(10) -0.036(15)
O16 0.013(12) 0.054(16) 0.084(17) -0.039(13) 0.011(12) -0.027(12)
O17 0.07(2) 0.068(19) 0.031(11) 0.000(12) 0.019(13) -0.034(17)
O18 0.06(3) 0.012(15) 0.07(2) -0.002(15) 0.041(19) 0.004(16)
O19 0.07(3) 0.29(7) 0.08(2) -0.06(3) 0.027(19) -0.13(4)
O20 0.09(3) 0.06(2) 0.043(15) -0.003(14) 0.046(17) 0.01(2)
O21 0.028(13) 0.024(11) 0.038(10) 0.001(9) -0.004(9) -0.015(10)
O22 0.038(16) 0.049(15) 0.029(10) -0.004(10) 0.002(10) -0.016(12)
O23 0.021(15) 0.10(2) 0.069(17) 0.016(17) 0.016(13) -0.020(16)

loop_
_atom_type_symbol
_atom_type_description
_atom_type_scat_dispersion_real
_atom_type_scat_dispersion_imag
_atom_type_scat_source
P P 0.1023 0.0942 'International Tables Vol C Tables 4.2.6.8 and 6.1.1.4'
O O 0.0106 0.0060 'International Tables Vol C Tables 4.2.6.8 and 6.1.1.4'
Bi Bi -4.1077 10.2566 'International Tables Vol C Tables 4.2.6.8 and 6.1.1.4'

loop_
_geom_angle_atom_site_label_1
_geom_angle_atom_site_label_2
_geom_angle_atom_site_label_3
_geom_angle
_geom_angle_site_symmetry_1
_geom_angle_site_symmetry_3
O3 Bi1 O1 71.3(8) 2_666 .
O3 Bi1 O6 114.2(7) 2_666 .
O1 Bi1 O6 77.4(8) . .
O3 Bi1 O16 78.0(8) 2_666 2_666
O1 Bi1 O16 89.0(8) . 2_666
O6 Bi1 O16 156.8(9) . 2_666
O3 Bi1 O9 69.7(7) 2_666 .
O1 Bi1 O9 116.5(7) . .
O6 Bi1 O9 75.6(8) . .
O16 Bi1 O9 127.6(8) 2_666 .
O3 Bi1 O11 72.4(7) 2_666 2_666
O1 Bi1 O11 139.9(7) . 2_666
O6 Bi1 O11 134.2(8) . 2_666
O16 Bi1 O11 67.2(8) 2_666 2_666
O9 Bi1 O11 64.3(7) . 2_666
O3 Bi1 O21 126.8(7) 2_666 1_554
O1 Bi1 O21 153.7(7) . 1_554
O6 Bi1 O21 77.4(7) . 1_554
O16 Bi1 O21 112.1(7) 2_666 1_554
O9 Bi1 O21 63.4(6) . 1_554
O11 Bi1 O21 65.7(7) 2_666 1_554
O3 Bi1 Bi3 31.7(5) 2_666 .
O1 Bi1 Bi3 90.2(5) . .
O6 Bi1 Bi3 95.2(6) . .
O16 Bi1 Bi3 103.6(6) 2_666 .
O9 Bi1 Bi3 38.1(5) . .
O11 Bi1 Bi3 66.5(4) 2_666 .
O21 Bi1 Bi3 99.3(4) 1_554 .
O9 Bi2 O9 74.9(8) 2_575 1_465
O9 Bi2 O21 83.2(7) 2_575 1_464
O9 Bi2 O21 74.4(7) 1_465 1_464
O9 Bi2 O2 98.8(7) 2_575 2_576
O9 Bi2 O2 77.9(8) 1_465 2_576
O21 Bi2 O2 150.6(8) 1_464 2_576
O9 Bi2 O11 144.7(7) 2_575 2_576
O9 Bi2 O11 72.1(8) 1_465 2_576
O21 Bi2 O11 76.3(8) 1_464 2_576
O2 Bi2 O11 86.2(8) 2_576 2_576
O9 Bi2 O13 64.3(7) 2_575 2_575
O9 Bi2 O13 133.6(7) 1_465 2_575
O21 Bi2 O13 79.7(8) 1_464 2_575
O2 Bi2 O13 127.7(9) 2_576 2_575
O11 Bi2 O13 137.0(7) 2_576 2_575
O9 Bi2 P4 89.3(6) 2_575 1_565
O9 Bi2 P4 100.4(6) 1_465 1_565
O21 Bi2 P4 171.7(5) 1_464 1_565
O2 Bi2 P4 27.7(6) 2_576 1_565
O11 Bi2 P4 108.5(6) 2_576 1_565
O13 Bi2 P4 100.2(6) 2_575 1_565
O9 Bi2 Bi2 36.9(5) 2_575 2_485
O9 Bi2 Bi2 38.0(6) 1_465 2_485
O21 Bi2 Bi2 75.9(5) 1_464 2_485
O2 Bi2 Bi2 88.1(5) 2_576 2_485
O11 Bi2 Bi2 109.2(5) 2_576 2_485
O13 Bi2 Bi2 98.7(5) 2_575 2_485
P4 Bi2 Bi2 95.98(17) 1_565 2_485
O3 Bi3 O13 89.1(10) 2_666 .
O3 Bi3 O9 74.8(7) 2_666 .
O13 Bi3 O9 72.7(8) . .
O3 Bi3 O20 74.9(10) 2_666 2_666
O13 Bi3 O20 81.1(14) . 2_666
O9 Bi3 O20 139.8(10) . 2_666
O3 Bi3 O12 81.7(11) 2_666 1_655
O13 Bi3 O12 162.7(11) . 1_655
O9 Bi3 O12 118.3(8) . 1_655
O20 Bi3 O12 82.3(13) 2_666 1_655
O3 Bi3 Bi5 150.9(6) 2_666 .
O13 Bi3 Bi5 118.3(8) . .
O9 Bi3 Bi5 120.6(5) . .
O20 Bi3 Bi5 98.5(8) 2_666 .
O12 Bi3 Bi5 69.3(9) 1_655 .
O3 Bi3 Bi1 34.3(5) 2_666 .
O13 Bi3 Bi1 76.5(7) . .
O9 Bi3 Bi1 40.7(5) . .
O20 Bi3 Bi1 104.2(8) 2_666 .
O12 Bi3 Bi1 102.9(8) 1_655 .
Bi5 Bi3 Bi1 154.82(5) . .
O7 Bi4 O4 78.2(8) 2_676 2_666
O7 Bi4 O4 108.1(8) 2_676 1_565
O4 Bi4 O4 71.9(10) 2_666 1_565
O7 Bi4 O17 85.5(10) 2_676 2_666
O4 Bi4 O17 70.2(8) 2_666 2_666
O4 Bi4 O17 135.8(8) 1_565 2_666
O7 Bi4 O5 71.3(9) 2_676 1_565
O4 Bi4 O5 118.7(7) 2_666 1_565
O4 Bi4 O5 69.3(7) 1_565 1_565
O17 Bi4 O5 151.5(10) 2_666 1_565
O7 Bi4 O10 71.1(7) 2_676 2_666
O4 Bi4 O10 132.0(8) 2_666 2_666
O4 Bi4 O10 152.6(8) 1_565 2_666
O17 Bi4 O10 71.5(8) 2_666 2_666
O5 Bi4 O10 85.2(8) 1_565 2_666
O7 Bi4 Bi7 94.9(6) 2_676 .
O4 Bi4 Bi7 31.0(6) 2_666 .
O4 Bi4 Bi7 91.0(5) 1_565 .
O17 Bi4 Bi7 45.3(6) 2_666 .
O5 Bi4 Bi7 149.7(4) 1_565 .
O10 Bi4 Bi7 116.4(6) 2_666 .
O1 Bi5 O10 94.6(10) 1_645 1_655
O1 Bi5 O15 75.0(9) 1_645 1_655
O10 Bi5 O15 84.2(9) 1_655 1_655
O1 Bi5 O7 77.8(8) 1_645 1_645
O10 Bi5 O7 75.6(8) 1_655 1_645
O15 Bi5 O7 144.4(9) 1_655 1_645
O1 Bi5 O22 86.1(9) 1_645 2_666
O10 Bi5 O22 168.3(7) 1_655 2_666
O15 Bi5 O22 84.8(8) 1_655 2_666
O7 Bi5 O22 115.8(7) 1_645 2_666
O1 Bi5 Bi6 37.8(5) 1_645 1_645
O10 Bi5 Bi6 88.5(6) 1_655 1_645
O15 Bi5 Bi6 111.4(8) 1_655 1_645
O7 Bi5 Bi6 40.4(6) 1_645 1_645
O22 Bi5 Bi6 99.0(5) 2_666 1_645
O1 Bi5 Bi3 156.3(6) 1_645 .
O10 Bi5 Bi3 104.2(7) 1_655 .
O15 Bi5 Bi3 92.4(8) 1_655 .
O7 Bi5 Bi3 120.6(6) 1_645 .
O22 Bi5 Bi3 72.6(6) 2_666 .
Bi6 Bi5 Bi3 154.23(6) 1_645 .
O1 Bi6 O7 75.8(8) . .
O1 Bi6 O5 101.8(8) . 2_666
O7 Bi6 O5 73.3(9) . 2_666
O1 Bi6 O14 73(2) . .
O7 Bi6 O14 64.6(15) . .
O5 Bi6 O14 137.6(17) 2_666 .
O1 Bi6 O23 154.6(10) . .
O7 Bi6 O23 79.0(10) . .
O5 Bi6 O23 67.4(8) 2_666 .
O14 Bi6 O23 99(2) . .
O1 Bi6 O3 65.2(7) . 2_666
O7 Bi6 O3 115.8(7) . 2_666
O5 Bi6 O3 67.8(8) 2_666 2_666
O14 Bi6 O3 136(2) . 2_666
O23 Bi6 O3 125.1(8) . 2_666
O1 Bi6 O8 82.1(7) . .
O7 Bi6 O8 125.1(9) . .
O5 Bi6 O8 161.3(9) 2_666 .
O14 Bi6 O8 61.0(17) . .
O23 Bi6 O8 115.7(8) . .
O3 Bi6 O8 98.3(8) 2_666 .
O1 Bi6 O19 128.7(12) . .
O7 Bi6 O19 84.8(14) . .
O5 Bi6 O19 117.4(9) 2_666 .
O14 Bi6 O19 56(2) . .
O23 Bi6 O19 51.0(9) . .
O3 Bi6 O19 158.8(14) 2_666 .
O8 Bi6 O19 71.2(11) . .
O1 Bi6 Bi5 33.7(5) . 1_465
O7 Bi6 Bi5 42.5(6) . 1_465
O5 Bi6 Bi5 92.8(6) 2_666 1_465
O14 Bi6 Bi5 59.4(15) . 1_465
O23 Bi6 Bi5 121.5(8) . 1_465
O3 Bi6 Bi5 90.5(4) 2_666 1_465
O8 Bi6 Bi5 100.0(5) . 1_465
O19 Bi6 Bi5 109.1(13) . 1_465
O4 Bi7 O5 81.9(9) 2_666 2_666
O4 Bi7 O19 91.0(16) 2_666 1_655
O5 Bi7 O19 129.7(11) 2_666 1_655
O4 Bi7 O23 80.9(11) 2_666 .
O5 Bi7 O23 75.0(9) 2_666 .
O19 Bi7 O23 153.0(11) 1_655 .
O4 Bi7 O14 72.2(16) 2_666 1_655
O5 Bi7 O14 72(2) 2_666 1_655
O19 Bi7 O14 59(2) 1_655 1_655
O23 Bi7 O14 139.4(17) . 1_655
O4 Bi7 O17 67.2(8) 2_666 2_666
O5 Bi7 O17 141.5(10) 2_666 2_666
O19 Bi7 O17 75.2(11) 1_655 2_666
O23 Bi7 O17 77.9(11) . 2_666
O14 Bi7 O17 117(2) 1_655 2_666
O4 Bi7 Bi9 100.1(5) 2_666 .
O5 Bi7 Bi9 32.7(7) 2_666 .
O19 Bi7 Bi9 102.3(8) 1_655 .
O23 Bi7 Bi9 104.5(7) . .
O14 Bi7 Bi9 53(2) 1_655 .
O17 Bi7 Bi9 166.8(7) 2_666 .
O4 Bi7 Bi4 32.0(5) 2_666 .
O5 Bi7 Bi4 101.3(7) 2_666 .
O19 Bi7 Bi4 97.8(12) 1_655 .
O23 Bi7 Bi4 62.3(10) . .
O14 Bi7 Bi4 102.5(16) 1_655 .
O17 Bi7 Bi4 41.1(7) 2_666 .
Bi9 Bi7 Bi4 128.25(5) . .
O5 Bi8 O3 76.0(9) 2_666 2_666
O5 Bi8 O8 84.3(9) 2_666 1_655
O3 Bi8 O8 110.7(8) 2_666 1_655
O5 Bi8 O22 78.3(8) 2_666 2_676
O3 Bi8 O22 116.4(8) 2_666 2_676
O8 Bi8 O22 123.2(8) 1_655 2_676
O5 Bi8 O16 98.1(9) 2_666 2_666
O3 Bi8 O16 70.9(7) 2_666 2_666
O8 Bi8 O16 177.5(8) 1_655 2_666
O22 Bi8 O16 56.6(7) 2_676 2_666
O5 Bi8 P2 83.6(7) 2_666 2_676
O3 Bi8 P2 90.4(5) 2_666 2_676
O8 Bi8 P2 152.2(7) 1_655 2_676
O22 Bi8 P2 29.4(5) 2_676 2_676
O16 Bi8 P2 28.0(6) 2_666 2_676
O5 Bi8 Bi7 34.5(7) 2_666 .
O3 Bi8 Bi7 97.2(5) 2_666 .
O8 Bi8 Bi7 50.9(7) 1_655 .
O22 Bi8 Bi7 92.5(5) 2_676 .
O16 Bi8 Bi7 131.2(5) 2_666 .
P2 Bi8 Bi7 110.43(16) 2_676 .
O18 Bi9 O18 180.0(14) 2_566 1_545
O18 Bi9 O7 79.3(9) 2_566 1_545
O18 Bi9 O7 100.7(9) 1_545 1_545
O18 Bi9 O7 100.7(9) 2_566 2_566
O18 Bi9 O7 79.3(9) 1_545 2_566
O7 Bi9 O7 180.000(2) 1_545 2_566
O18 Bi9 O4 79.2(11) 2_566 2_556
O18 Bi9 O4 100.8(11) 1_545 2_556
O7 Bi9 O4 115.5(8) 1_545 2_556
O7 Bi9 O4 64.5(8) 2_566 2_556
O18 Bi9 O4 100.8(11) 2_566 .
O18 Bi9 O4 79.2(11) 1_545 .
O7 Bi9 O4 64.5(8) 1_545 .
O7 Bi9 O4 115.5(8) 2_566 .
O4 Bi9 O4 180.0(8) 2_556 .
O18 Bi9 O14 100.1(18) 2_566 2_566
O18 Bi9 O14 79.9(18) 1_545 2_566
O7 Bi9 O14 123.2(12) 1_545 2_566
O7 Bi9 O14 56.8(12) 2_566 2_566
O4 Bi9 O14 120.2(11) 2_556 2_566
O4 Bi9 O14 59.8(11) . 2_566
O18 Bi9 O14 79.9(18) 2_566 1_545
O18 Bi9 O14 100.1(18) 1_545 1_545
O7 Bi9 O14 56.8(12) 1_545 1_545
O7 Bi9 O14 123.2(12) 2_566 1_545
O4 Bi9 O14 59.8(11) 2_556 1_545
O4 Bi9 O14 120.2(11) . 1_545
O14 Bi9 O14 180.000(3) 2_566 1_545
O13 P1 O8 108.0(17) . .
O13 P1 O17 112.7(16) . .
O8 P1 O17 109.8(15) . .
O13 P1 O12 105.8(15) . .
O8 P1 O12 106.5(17) . .
O17 P1 O12 113.7(18) . .
O21 P2 O16 113.4(14) . 1_565
O21 P2 O10 109.1(14) . 2_666
O16 P2 O10 111.2(15) 1_565 2_666
O21 P2 O22 108.3(13) . .
O16 P2 O22 107.3(15) 1_565 .
O10 P2 O22 107.3(13) 2_666 .
O21 P2 Bi9 139.1(10) . 2_676
O16 P2 Bi9 56.9(10) 1_565 2_676
O10 P2 Bi9 111.2(10) 2_666 2_676
O22 P2 Bi9 52.3(10) . 2_676
O18 P3 O20 109.3(17) . .
O18 P3 O23 112(2) . .
O20 P3 O23 113(2) . .
O18 P3 O19 103(3) . .
O20 P3 O19 117(3) . .
O23 P3 O19 102.1(19) . .
O2 P4 O11 105.1(13) 2_566 1_554
O2 P4 O15 106.5(13) 2_566 .
O11 P4 O15 112.5(14) 1_554 .
O2 P4 O6 109.4(14) 2_566 2_565
O11 P4 O6 110.6(12) 1_554 2_565
O15 P4 O6 112.4(15) . 2_565
O2 P4 Bi2 46.3(9) 2_566 1_545
O11 P4 Bi2 99.7(9) 1_554 1_545
O15 P4 Bi2 143.6(11) . 1_545
O6 P4 Bi2 68.7(10) 2_565 1_545
Bi5 O1 Bi1 119.3(9) 1_465 .
Bi5 O1 Bi6 108.6(9) 1_465 .
Bi1 O1 Bi6 117.1(10) . .
P4 O2 Bi2 106.0(12) 2_566 2_576
Bi3 O3 Bi1 114.0(8) 2_666 2_666
Bi3 O3 Bi9 114.5(10) 2_666 2_666
Bi1 O3 Bi9 111.2(8) 2_666 2_666
Bi3 O3 Bi6 109.5(8) 2_666 2_666
Bi1 O3 Bi6 106.2(8) 2_666 2_666
Bi8 O3 Bi6 100.2(7) 2_666 2_666
Bi7 O4 Bi4 116.9(9) 2_666 2_666
Bi7 O4 Bi4 110.4(9) 2_666 1_545
Bi4 O4 Bi4 108.1(10) 2_666 1_545
Bi7 O4 Bi9 105.5(9) 2_666 .
Bi4 O4 Bi9 106.4(8) 2_666 .
Bi4 O4 Bi9 109.2(8) 1_545 .
Bi8 O5 Bi7 112.9(12) 2_666 2_666
Bi8 O5 Bi6 115.8(11) 2_666 2_666
Bi7 O5 Bi6 111.4(9) 2_666 2_666
Bi8 O5 Bi4 118.5(9) 2_666 1_545
Bi7 O5 Bi4 98.2(9) 2_666 1_545
Bi6 O5 Bi4 98.0(9) 2_666 1_545
P4 O6 Bi1 136.3(13) 2_565 .
Bi4 O7 Bi6 117.2(10) 2_676 .
Bi4 O7 Bi5 110.7(9) 2_676 1_465
Bi6 O7 Bi5 97.1(9) . 1_465
Bi4 O7 Bi9 110.7(10) 2_676 1_565
Bi6 O7 Bi9 109.0(9) . 1_565
Bi5 O7 Bi9 111.4(9) 1_465 1_565
P1 O8 Bi8 101.7(13) . 1_455
P1 O8 Bi6 121.7(15) . .
Bi8 O8 Bi6 101.2(8) 1_455 .
Bi2 O9 Bi2 105.1(8) 2_575 1_645
Bi2 O9 Bi3 109.0(8) 2_575 .
Bi2 O9 Bi3 116.1(9) 1_645 .
Bi2 O9 Bi1 120.1(8) 2_575 .
Bi2 O9 Bi1 105.9(8) 1_645 .
Bi3 O9 Bi1 101.2(8) . .
P2 O10 Bi5 139.6(17) 2_666 1_455
P2 O10 Bi4 103.5(12) 2_666 2_666
Bi5 O10 Bi4 98.7(7) 1_455 2_666
P4 O11 Bi2 111.4(12) 1_556 2_576
P4 O11 Bi1 146.8(13) 1_556 2_666
Bi2 O11 Bi1 94.6(8) 2_576 2_666
P1 O12 Bi3 148.4(16) . 1_455
P1 O13 Bi3 151.3(16) . .
P1 O13 Bi2 112.8(13) . 2_575
Bi3 O13 Bi2 95.4(8) . 2_575
Bi6 O14 Bi7 119(3) . 1_455
Bi6 O14 Bi9 101(3) . 1_565
Bi7 O14 Bi9 96(3) 1_455 1_565
P4 O15 Bi5 122.8(17) . 1_455
P2 O16 Bi1 139.6(14) 1_545 2_666
P2 O16 Bi8 95.1(12) 1_545 2_666
Bi1 O16 Bi8 97.9(9) 2_666 2_666
P1 O17 Bi4 134.5(15) . 2_666
P1 O17 Bi7 120.4(17) . 2_666
Bi4 O17 Bi7 93.6(8) 2_666 2_666
P3 O18 Bi9 107(2) . 1_565
P3 O19 Bi7 153(2) . 1_455
P3 O19 Bi6 102.6(16) . .
Bi7 O19 Bi6 104.1(13) 1_455 .
P3 O20 Bi3 120.2(19) . 2_666
P2 O21 Bi2 122.6(13) . 1_646
P2 O21 Bi1 109.6(12) . 1_556
Bi2 O21 Bi1 92.8(6) 1_646 1_556
P2 O22 Bi5 137.7(12) . 2_666
P2 O22 Bi8 98.3(13) . 2_676
Bi5 O22 Bi8 103.5(9) 2_666 2_676
P3 O23 Bi7 155.3(18) . .
P3 O23 Bi6 104.3(16) . .
Bi7 O23 Bi6 99.8(9) . .

loop_
_geom_bond_atom_site_label_1
_geom_bond_atom_site_label_2
_geom_bond_distance
_geom_bond_site_symmetry_2
Bi1 O3 2.27(2) 2_666
Bi1 O1 2.30(2) .
Bi1 O6 2.44(2) .
Bi1 O16 2.45(2) 2_666
Bi1 O9 2.45(2) .
Bi1 O11 2.65(2) 2_666
Bi1 O21 2.77(2) 1_554
Bi1 Bi3 3.6874(19) .
Bi2 O9 2.26(2) 2_575
Bi2 O9 2.207(18) 1_465
Bi2 O21 2.35(2) 1_464
Bi2 O2 2.41(2) 2_576
Bi2 O11 2.41(2) 2_576
Bi2 O13 2.77(3) 2_575
Bi2 P4 3.199(8) 1_565
Bi2 Bi2 3.548(2) 2_485
Bi3 O3 2.123(19) 2_666
Bi3 O13 2.25(2) .
Bi3 O9 2.32(2) .
Bi3 O20 2.35(3) 2_666
Bi3 O12 2.40(3) 1_655
Bi3 Bi5 3.687(2) .
Bi4 O7 2.17(3) 2_676
Bi4 O4 2.20(2) 2_666
Bi4 O4 2.39(2) 1_565
Bi4 O17 2.43(3) 2_666
Bi4 O5 2.65(3) 1_565
Bi4 O10 2.71(2) 2_666
Bi4 Bi7 3.693(2) .
Bi5 O1 2.08(2) 1_645
Bi5 O10 2.26(2) 1_655
Bi5 O15 2.32(2) 1_655
Bi5 O7 2.42(2) 1_645
Bi5 O22 2.51(3) 2_666
Bi5 Bi6 3.557(2) 1_645
Bi6 O1 2.30(2) .
Bi6 O7 2.32(3) .
Bi6 O5 2.43(3) 2_666
Bi6 O14 2.38(5) .
Bi6 O23 2.66(3) .
Bi6 O3 2.63(2) 2_666
Bi6 O8 2.71(3) .
Bi6 O19 2.73(3) .
Bi6 Bi5 3.557(2) 1_465
Bi7 O4 2.14(2) 2_666
Bi7 O5 2.25(2) 2_666
Bi7 O19 2.48(3) 1_655
Bi7 O23 2.39(3) .
Bi7 O14 2.39(5) 1_655
Bi7 O17 2.63(2) 2_666
Bi7 Bi8 3.665(3) .
Bi8 O5 2.15(2) 2_666
Bi8 O3 2.43(2) 2_666
Bi8 O8 2.51(2) 1_655
Bi8 O22 2.56(3) 2_676
Bi8 O16 2.69(3) 2_666
Bi8 P2 3.199(9) 2_676
Bi9 O18 2.44(3) 2_566
Bi9 O18 2.44(3) 1_545
Bi9 O7 2.53(2) 1_545
Bi9 O7 2.53(2) 2_566
Bi9 O4 2.63(2) 2_556
Bi9 O4 2.63(2) .
Bi9 O14 2.73(8) 2_566
Bi9 O14 2.73(8) 1_545
P1 O13 1.54(2) .
P1 O8 1.56(3) .
P1 O17 1.57(3) .
P1 O12 1.53(3) .
P2 O21 1.51(2) .
P2 O16 1.51(3) 1_565
P2 O10 1.56(3) 2_666
P2 O22 1.59(2) .
P2 Bi9 3.199(9) 2_676
P3 O18 1.54(4) .
P3 O20 1.53(3) .
P3 O23 1.51(3) .
P3 O19 1.47(4) .
P4 O2 1.55(3) 2_566
P4 O11 1.57(2) 1_554
P4 O15 1.51(3) .
P4 O6 1.54(2) 2_565
P4 Bi2 3.199(8) 1_545
O1 Bi5 2.08(2) 1_465
O2 P4 1.55(3) 2_566
O2 Bi2 2.41(2) 2_576
O3 Bi3 2.123(19) 2_666
O3 Bi1 2.27(2) 2_666
O3 Bi8 2.43(2) 2_666
O3 Bi6 2.63(2) 2_666
O4 Bi7 2.14(2) 2_666
O4 Bi4 2.20(2) 2_666
O4 Bi4 2.39(2) 1_545
O5 Bi8 2.15(2) 2_666
O5 Bi7 2.25(2) 2_666
O5 Bi6 2.43(3) 2_666
O5 Bi4 2.65(3) 1_545
O6 P4 1.54(2) 2_565
O7 Bi4 2.17(3) 2_676
O7 Bi5 2.42(2) 1_465
O7 Bi9 2.53(2) 1_565
O8 Bi8 2.51(2) 1_455
O9 Bi2 2.26(2) 2_575
O9 Bi2 2.207(18) 1_645
O10 P2 1.56(2) 2_666
O10 Bi5 2.26(2) 1_455
O10 Bi4 2.71(2) 2_666
O11 P4 1.57(2) 1_556
O11 Bi2 2.41(2) 2_576
O11 Bi1 2.65(2) 2_666
O12 Bi3 2.40(3) 1_455
O13 Bi2 2.77(3) 2_575
O14 Bi7 2.39(5) 1_455
O14 Bi9 2.73(8) 1_565
O15 Bi5 2.32(2) 1_455
O16 P2 1.51(3) 1_545
O16 Bi1 2.45(2) 2_666
O16 Bi9 2.69(3) 2_666
O17 Bi4 2.43(3) 2_666
O17 Bi7 2.63(2) 2_666
O18 Bi9 2.44(3) 1_565
O19 Bi7 2.48(3) 1_455
O20 Bi3 2.35(3) 2_666
O21 Bi2 2.35(2) 1_646
O21 Bi1 2.77(2) 1_556
O22 Bi5 2.51(3) 2_666
O22 Bi8 2.56(3) 2_676
